data_7708392
loop_
_publ_author_name
'Mahanta, Sanjeev Pran'
'Choudhury, Diganta'
'Das, Rituraj'
'Talukdar, Dhrubajyoti'
'Sarma, Plaban Jyoti'
'Kuilya, Hemrupa'
'Thakuria, Ranjit'

_publ_section_title
;
 Colorimetric detection of fluoride ion in aqueous medium by thiourea
 derivatives: a transition metal ion assisted approach
;
_journal_name_full 'Dalton Transactions'
_journal_paper_doi 10.1039/D1DT02173G
_journal_year 2021
_chemical_formula_sum 'C14 H12 N2 O2 S'
_chemical_formula_weight 272.32
_space_group_crystal_system monoclinic
_space_group_IT_number 14
_space_group_name_Hall '-P 2yn'
_space_group_name_H-M_alt 'P 1 21/n 1'
_atom_sites_solution_hydrogens mixed
_audit_creation_method SHELXL-2016/6
_audit_update_record
;
2021-02-25 deposited with the CCDC.	2021-09-20 downloaded from the CCDC.
;
_cell_angle_alpha 90
_cell_angle_beta 95.230(5)
_cell_angle_gamma 90
_cell_formula_units_Z 4
_cell_length_a 9.7375(17)
_cell_length_b 5.1423(9)
_cell_length_c 25.972(5)
_cell_measurement_reflns_used 3357
_cell_measurement_temperature 296(2)
_cell_measurement_theta_max 21.89
_cell_measurement_theta_min 4.26
_cell_volume 1295.1(4)
_computing_cell_refinement 'Bruker SAINT'
_computing_data_collection 'Bruker APEX2'
_computing_data_reduction 'Bruker SAINT'
_computing_molecular_graphics 'Bruker SHELXTL'
_computing_publication_material 'Bruker SHELXTL'
_computing_structure_refinement 'SHELXL-2016/6 (Sheldrick, 2016)'
_computing_structure_solution 'SHELXL-2016/6 (Sheldrick, 2016)'
_diffrn_ambient_temperature 296(2)
_diffrn_measured_fraction_theta_full 0.989
_diffrn_measured_fraction_theta_max 0.989
_diffrn_measurement_device_type 'Bruker APEX-II CCD'
_diffrn_measurement_method '\f and \w scans'
_diffrn_radiation_type MoK\a
_diffrn_radiation_wavelength 0.71073
_diffrn_reflns_av_R_equivalents 0.0623
_diffrn_reflns_av_unetI/netI 0.0324
_diffrn_reflns_Laue_measured_fraction_full 0.989
_diffrn_reflns_Laue_measured_fraction_max 0.989
_diffrn_reflns_limit_h_max 11
_diffrn_reflns_limit_h_min -10
_diffrn_reflns_limit_k_max 6
_diffrn_reflns_limit_k_min -6
_diffrn_reflns_limit_l_max 30
_diffrn_reflns_limit_l_min -30
_diffrn_reflns_number 20726
_diffrn_reflns_point_group_measured_fraction_full 0.989
_diffrn_reflns_point_group_measured_fraction_max 0.989
_diffrn_reflns_theta_full 25.025
_diffrn_reflns_theta_max 25.025
_diffrn_reflns_theta_min 4.040
_diffrn_source 'fine-focus sealed tube'
_exptl_absorpt_coefficient_mu 0.249
_exptl_absorpt_correction_T_max 0.982
_exptl_absorpt_correction_T_min 0.972
_exptl_absorpt_correction_type multi-scan
_exptl_absorpt_process_details 'Bruker AXS SADABS program'
_exptl_crystal_colour colorless
_exptl_crystal_density_diffrn 1.397
_exptl_crystal_description needle
_exptl_crystal_F_000 568
_exptl_crystal_recrystallization_method 'Re-crystallisation from solvent: Tetrahydrofuran'
_exptl_crystal_size_max 0.250
_exptl_crystal_size_mid 0.090
_exptl_crystal_size_min 0.070
_refine_diff_density_max 0.150
_refine_diff_density_min -0.287
_refine_diff_density_rms 0.043
_refine_ls_extinction_method none
_refine_ls_goodness_of_fit_ref 1.025
_refine_ls_hydrogen_treatment mixed
_refine_ls_matrix_type full
_refine_ls_number_parameters 184
_refine_ls_number_reflns 2257
_refine_ls_number_restraints 1
_refine_ls_restrained_S_all 1.025
_refine_ls_R_factor_all 0.0659
_refine_ls_R_factor_gt 0.0418
_refine_ls_shift/su_max 0.000
_refine_ls_shift/su_mean 0.000
_refine_ls_structure_factor_coef Fsqd
_refine_ls_weighting_details 'w=1/[\s^2^(Fo^2^)+(0.0564P)^2^+0.3453P] where P=(Fo^2^+2Fc^2^)/3'
_refine_ls_weighting_scheme calc
_refine_ls_wR_factor_gt 0.1036
_refine_ls_wR_factor_ref 0.1192
_reflns_Friedel_coverage 0.000
_reflns_number_gt 1579
_reflns_number_total 2257
_reflns_threshold_expression 'I > 2\s(I)'
_cod_data_source_file d1dt02173g2.cif
_cod_data_source_block rt_ps_44_spm_c2_0m_a
_cod_original_sg_symbol_H-M 'P 21/n'
_cod_database_code 7708392
_shelx_shelxl_version_number 2016/6
_shelx_space_group_comment
;
The symmetry employed for this shelxl refinement is uniquely defined
by the following loop, which should always be used as a source of
symmetry information in preference to the above space-group names.
They are only intended as comments.
;
_shelx_estimated_absorpt_t_min 0.940
_shelx_estimated_absorpt_t_max 0.983
_exptl_absorpt_special_details 'Sheldrick,G.M.,2015,University of gottingen'

loop_
_space_group_symop_operation_xyz
'x, y, z'
'-x+1/2, y+1/2, -z+1/2'
'-x, -y, -z'
'x-1/2, -y-1/2, z-1/2'

loop_
_atom_site_label
_atom_site_type_symbol
_atom_site_fract_x
_atom_site_fract_y
_atom_site_fract_z
_atom_site_U_iso_or_equiv
_atom_site_adp_type
_atom_site_occupancy
_atom_site_site_symmetry_order
_atom_site_calc_flag
_atom_site_refinement_flags_posn
_atom_site_refinement_flags_adp
_atom_site_refinement_flags_occupancy
_atom_site_disorder_assembly
_atom_site_disorder_group
C1 C 0.1939(2) 0.8730(4) 0.40611(8) 0.0488(5) Uani 1 1 d . . . . .
C2 C 0.0644(3) 0.9268(5) 0.38109(10) 0.0682(7) Uani 1 1 d . . . . .
H2 H 0.033470 0.835126 0.351413 0.082 Uiso 1 1 calc R U . . .
C3 C -0.0182(3) 1.1150(6) 0.40002(12) 0.0800(8) Uani 1 1 d . . . . .
H3 H -0.104461 1.149704 0.382978 0.096 Uiso 1 1 calc R U . . .
C4 C 0.0253(3) 1.2502(6) 0.44336(12) 0.0789(8) Uani 1 1 d . . . . .
H4 H -0.031541 1.375200 0.456234 0.095 Uiso 1 1 calc R U . . .
C5 C 0.1540(3) 1.2019(5) 0.46828(11) 0.0760(8) Uani 1 1 d . . . . .
H5 H 0.184230 1.295994 0.497731 0.091 Uiso 1 1 calc R U . . .
C6 C 0.2382(3) 1.0143(5) 0.44969(9) 0.0606(6) Uani 1 1 d . . . . .
H6 H 0.325015 0.983101 0.466568 0.073 Uiso 1 1 calc R U . . .
C7 C 0.2773(2) 0.6693(4) 0.38354(8) 0.0497(5) Uani 1 1 d . . . . .
C8 C 0.4827(2) 0.3797(4) 0.40095(8) 0.0513(6) Uani 1 1 d . . . . .
C9 C 0.5189(2) 0.0713(4) 0.32860(8) 0.0482(5) Uani 1 1 d . . . . .
C10 C 0.6262(2) -0.0873(5) 0.34821(9) 0.0579(6) Uani 1 1 d . . . . .
H10 H 0.664160 -0.065976 0.382124 0.069 Uiso 1 1 calc R U . . .
C11 C 0.6766(3) -0.2763(5) 0.31751(11) 0.0673(7) Uani 1 1 d . . . . .
H11 H 0.748937 -0.381681 0.330802 0.081 Uiso 1 1 calc R U . . .
C12 C 0.6210(3) -0.3113(5) 0.26730(11) 0.0705(7) Uani 1 1 d . . . . .
H12 H 0.656242 -0.438714 0.246769 0.085 Uiso 1 1 calc R U . . .
C13 C 0.5126(3) -0.1566(5) 0.24748(10) 0.0667(7) Uani 1 1 d . . . . .
H13 H 0.474353 -0.181079 0.213701 0.080 Uiso 1 1 calc R U . . .
C14 C 0.4616(2) 0.0328(4) 0.27763(9) 0.0535(6) Uani 1 1 d . . . . .
H1A H 0.314(3) 0.149(7) 0.2267(7) 0.136(13) Uiso 1 1 d D . . . .
H1B H 0.408(2) 0.642(4) 0.4435(10) 0.062(7) Uiso 1 1 d . . . . .
H2B H 0.378(3) 0.352(4) 0.3362(9) 0.065(7) Uiso 1 1 d . . . . .
N1 N 0.39018(19) 0.5754(4) 0.41299(7) 0.0538(5) Uani 1 1 d . . . . .
N2 N 0.45343(19) 0.2694(4) 0.35496(7) 0.0494(5) Uani 1 1 d . . . . .
O1 O 0.35511(19) 0.1909(4) 0.26118(7) 0.0742(6) Uani 1 1 d D . . . .
O2 O 0.24463(17) 0.5840(3) 0.33974(6) 0.0651(5) Uani 1 1 d . . . . .
S1 S 0.61349(7) 0.31458(17) 0.44488(2) 0.0781(3) Uani 1 1 d . . . . .

loop_
_atom_site_aniso_label
_atom_site_aniso_U_11
_atom_site_aniso_U_22
_atom_site_aniso_U_33
_atom_site_aniso_U_23
_atom_site_aniso_U_13
_atom_site_aniso_U_12
C1 0.0438(12) 0.0580(13) 0.0438(12) 0.0059(10) -0.0008(10) -0.0019(10)
C2 0.0539(15) 0.0831(17) 0.0643(16) -0.0121(14) -0.0124(13) 0.0051(13)
C3 0.0547(16) 0.090(2) 0.092(2) -0.0113(17) -0.0078(15) 0.0119(15)
C4 0.0705(19) 0.0789(19) 0.088(2) -0.0123(16) 0.0082(16) 0.0127(15)
C5 0.086(2) 0.0744(18) 0.0659(18) -0.0160(14) -0.0045(15) 0.0047(15)
C6 0.0624(15) 0.0680(15) 0.0488(14) 0.0037(12) -0.0095(11) 0.0025(12)
C7 0.0457(12) 0.0621(14) 0.0392(12) 0.0056(11) -0.0065(10) -0.0016(10)
C8 0.0440(12) 0.0676(14) 0.0408(12) 0.0039(11) -0.0041(10) 0.0002(11)
C9 0.0454(12) 0.0522(12) 0.0458(12) 0.0044(10) -0.0024(10) -0.0049(10)
C10 0.0544(14) 0.0629(14) 0.0542(14) 0.0045(12) -0.0064(11) 0.0007(11)
C11 0.0573(15) 0.0633(15) 0.0798(19) 0.0058(14) -0.0008(14) 0.0076(12)
C12 0.0727(18) 0.0616(15) 0.0777(19) -0.0111(14) 0.0101(15) -0.0005(13)
C13 0.0726(17) 0.0687(16) 0.0564(15) -0.0122(13) -0.0069(13) -0.0018(13)
C14 0.0524(13) 0.0569(13) 0.0491(13) -0.0035(11) -0.0075(11) -0.0026(11)
N1 0.0469(11) 0.0756(13) 0.0365(11) -0.0057(10) -0.0103(9) 0.0085(9)
N2 0.0447(11) 0.0629(11) 0.0384(10) -0.0007(9) -0.0089(8) 0.0037(9)
O1 0.0777(12) 0.0849(12) 0.0540(11) -0.0164(9) -0.0274(9) 0.0209(10)
O2 0.0639(10) 0.0848(12) 0.0424(9) -0.0071(8) -0.0183(8) 0.0158(9)
S1 0.0618(5) 0.1216(7) 0.0462(4) -0.0122(4) -0.0212(3) 0.0286(4)

loop_
_atom_type_symbol
_atom_type_description
_atom_type_scat_dispersion_real
_atom_type_scat_dispersion_imag
_atom_type_scat_source
C C 0.0033 0.0016 'International Tables Vol C Tables 4.2.6.8 and 6.1.1.4'
H H 0.0000 0.0000 'International Tables Vol C Tables 4.2.6.8 and 6.1.1.4'
N N 0.0061 0.0033 'International Tables Vol C Tables 4.2.6.8 and 6.1.1.4'
O O 0.0106 0.0060 'International Tables Vol C Tables 4.2.6.8 and 6.1.1.4'
S S 0.1246 0.1234 'International Tables Vol C Tables 4.2.6.8 and 6.1.1.4'

loop_
_geom_angle_atom_site_label_1
_geom_angle_atom_site_label_2
_geom_angle_atom_site_label_3
_geom_angle
_geom_angle_site_symmetry_1
_geom_angle_site_symmetry_3
_geom_angle_publ_flag
C6 C1 C2 118.7(2) . . ?
C6 C1 C7 123.7(2) . . ?
C2 C1 C7 117.6(2) . . ?
C3 C2 C1 120.4(2) . . ?
C3 C2 H2 119.8 . . ?
C1 C2 H2 119.8 . . ?
C4 C3 C2 120.5(3) . . ?
C4 C3 H3 119.8 . . ?
C2 C3 H3 119.8 . . ?
C3 C4 C5 119.9(3) . . ?
C3 C4 H4 120.1 . . ?
C5 C4 H4 120.1 . . ?
C4 C5 C6 120.3(3) . . ?
C4 C5 H5 119.8 . . ?
C6 C5 H5 119.8 . . ?
C1 C6 C5 120.2(2) . . ?
C1 C6 H6 119.9 . . ?
C5 C6 H6 119.9 . . ?
O2 C7 N1 121.1(2) . . ?
O2 C7 C1 120.82(19) . . ?
N1 C7 C1 118.1(2) . . ?
N2 C8 N1 114.62(19) . . ?
N2 C8 S1 128.15(18) . . ?
N1 C8 S1 117.23(17) . . ?
C10 C9 C14 119.0(2) . . ?
C10 C9 N2 127.2(2) . . ?
C14 C9 N2 113.66(19) . . ?
C11 C10 C9 120.0(2) . . ?
C11 C10 H10 120.0 . . ?
C9 C10 H10 120.0 . . ?
C10 C11 C12 120.7(2) . . ?
C10 C11 H11 119.6 . . ?
C12 C11 H11 119.6 . . ?
C11 C12 C13 119.9(2) . . ?
C11 C12 H12 120.1 . . ?
C13 C12 H12 120.1 . . ?
C14 C13 C12 120.0(2) . . ?
C14 C13 H13 120.0 . . ?
C12 C13 H13 120.0 . . ?
O1 C14 C13 123.5(2) . . ?
O1 C14 C9 116.1(2) . . ?
C13 C14 C9 120.4(2) . . ?
C7 N1 C8 128.8(2) . . ?
C7 N1 H1B 116.9(16) . . ?
C8 N1 H1B 114.3(16) . . ?
C8 N2 C9 132.41(19) . . ?
C8 N2 H2B 111.2(14) . . ?
C9 N2 H2B 116.2(14) . . ?
C14 O1 H1A 113(2) . . ?

loop_
_geom_bond_atom_site_label_1
_geom_bond_atom_site_label_2
_geom_bond_distance
_geom_bond_site_symmetry_2
_geom_bond_publ_flag
C1 C6 1.381(3) . ?
C1 C2 1.393(3) . ?
C1 C7 1.479(3) . ?
C2 C3 1.377(4) . ?
C2 H2 0.9300 . ?
C3 C4 1.358(4) . ?
C3 H3 0.9300 . ?
C4 C5 1.380(4) . ?
C4 H4 0.9300 . ?
C5 C6 1.381(4) . ?
C5 H5 0.9300 . ?
C6 H6 0.9300 . ?
C7 O2 1.234(2) . ?
C7 N1 1.369(3) . ?
C8 N2 1.329(3) . ?
C8 N1 1.405(3) . ?
C8 S1 1.665(2) . ?
C9 C10 1.385(3) . ?
C9 C14 1.403(3) . ?
C9 N2 1.412(3) . ?
C10 C11 1.376(3) . ?
C10 H10 0.9300 . ?
C11 C12 1.377(4) . ?
C11 H11 0.9300 . ?
C12 C13 1.383(4) . ?
C12 H12 0.9300 . ?
C13 C14 1.371(3) . ?
C13 H13 0.9300 . ?
C14 O1 1.356(3) . ?
N1 H1B 0.87(3) . ?
N2 H2B 0.95(2) . ?
O1 H1A 0.971(10) . ?
